data_4340602
loop_
_publ_author_name
'Chalmers, Brian A.'
'Athukorala Arachchige, Kasun S.'
'Prentis, Joanna K. D.'
'Knight, Fergus R.'
'Kilian, Petr'
'Slawin, Alexandra M. Z.'
'Woollins, J. Derek'

_publ_section_title
;
 Sterically Encumbered Tin and Phosphorus peri-Substituted Acenaphthenes.
;
_journal_issue 16
_journal_name_full 'Inorganic chemistry'
_journal_page_first 8795
_journal_page_last 8808
_journal_paper_doi 10.1021/ic5014768
_journal_volume 53
_journal_year 2014
_chemical_formula_moiety 'C34 H32 Mo O4 P2'
_chemical_formula_sum 'C34 H32 Mo O4 P2'
_chemical_formula_weight 662.51
_space_group_IT_number 61
_symmetry_cell_setting orthorhombic
_symmetry_Int_Tables_number 61
_symmetry_space_group_name_Hall '-P 2ac 2ab'
_symmetry_space_group_name_H-M 'P b c a'
_atom_sites_solution_hydrogens geom
_atom_sites_solution_primary direct
_atom_sites_solution_secondary difmap
_cell_angle_alpha 90.0000
_cell_angle_beta 90.0000
_cell_angle_gamma 90.0000
_cell_formula_units_Z 8
_cell_length_a 13.8500(10)
_cell_length_b 14.5076(11)
_cell_length_c 30.183(3)
_cell_measurement_reflns_used 26143
_cell_measurement_temperature 125
_cell_measurement_theta_max 25.39
_cell_measurement_theta_min 2.00
_cell_volume 6064.7(9)
_computing_cell_refinement 'CrystalClear-SM Expert 2.0 r5'
_computing_data_collection 'CrystalClear-SM Expert 2.0 r5 (Rigaku, 2010)'
_computing_data_reduction 'CrystalClear-SM Expert 2.0 r5'
_computing_molecular_graphics 'CrystalStructure 4.0'
_computing_publication_material 'CrystalStructure 4.0 (Rigaku, 2010)'
_computing_structure_refinement 'SHELXL97 (Sheldrick, 2008)'
_computing_structure_solution 'SHELXS97 (Sheldrick, 2008)'
_diffrn_ambient_temperature 125
_diffrn_detector_area_resol_mean 14.286
_diffrn_measured_fraction_theta_full 1.000
_diffrn_measured_fraction_theta_max 1.000
_diffrn_measurement_device_type 'Rigaku Saturn70'
_diffrn_measurement_method \w
_diffrn_radiation_type 'Mo K\a'
_diffrn_radiation_wavelength 0.71075
_diffrn_reflns_av_R_equivalents 0.0873
_diffrn_reflns_limit_h_max 14
_diffrn_reflns_limit_h_min -16
_diffrn_reflns_limit_k_max 17
_diffrn_reflns_limit_k_min -17
_diffrn_reflns_limit_l_max 35
_diffrn_reflns_limit_l_min -30
_diffrn_reflns_number 42365
_diffrn_reflns_theta_full 25.00
_diffrn_reflns_theta_max 25.00
_diffrn_standards_number 0
_exptl_absorpt_coefficient_mu 0.574
_exptl_absorpt_correction_T_max 0.983
_exptl_absorpt_correction_T_min 0.767
_exptl_absorpt_correction_type multi-scan
_exptl_absorpt_process_details 'REQAB (Rigaku, 1998)'
_exptl_crystal_colour yellow
_exptl_crystal_density_diffrn 1.451
_exptl_crystal_density_method 'not measured'
_exptl_crystal_description platelet
_exptl_crystal_F_000 2720.00
_exptl_crystal_size_max 0.120
_exptl_crystal_size_mid 0.090
_exptl_crystal_size_min 0.030
_refine_diff_density_max 0.500
_refine_diff_density_min -0.410
_refine_ls_extinction_method none
_refine_ls_goodness_of_fit_ref 1.042
_refine_ls_hydrogen_treatment constr
_refine_ls_number_parameters 370
_refine_ls_number_reflns 5339
_refine_ls_number_restraints 0
_refine_ls_R_factor_gt 0.0438
_refine_ls_shift/su_max 0.002
_refine_ls_structure_factor_coef Fsqd
_refine_ls_weighting_details 'w = 1/[\s^2^(Fo^2^)+(0.0204P)^2^+13.4251P] where P=(Fo^2^+2Fc^2^)/3'
_refine_ls_weighting_scheme calc
_refine_ls_wR_factor_ref 0.0959
_reflns_number_gt 3882
_reflns_number_total 5341
_reflns_threshold_expression F^2^>2.0\s(F^2^)
_cod_data_source_file ic5014768_si_002.cif
_cod_data_source_block 4-Mo
_cod_depositor_comments 'Adding full bibliography for 4340598--4340607.cif.'
_cod_original_cell_volume 6064.7(8)
_cod_database_code 4340602

loop_
_symmetry_equiv_pos_site_id
_symmetry_equiv_pos_as_xyz
1 +X,+Y,+Z
2 1/2-X,1/2+Y,+Z
3 +X,1/2-Y,1/2+Z
4 1/2-X,-Y,1/2+Z
5 -X,-Y,-Z
6 1/2+X,1/2-Y,-Z
7 -X,1/2+Y,1/2-Z
8 1/2+X,+Y,1/2-Z

loop_
_atom_site_label
_atom_site_type_symbol
_atom_site_fract_x
_atom_site_fract_y
_atom_site_fract_z
_atom_site_U_iso_or_equiv
_atom_site_adp_type
_atom_site_occupancy
_atom_site_symmetry_multiplicity
_atom_site_calc_flag
_atom_site_refinement_flags
Mo1 Mo 0.56343(2) 0.39044(2) 0.658162(12) 0.02455(11) Uani 1.0 8 d .
P1 P 0.58403(7) 0.22030(7) 0.64416(4) 0.0257(3) Uani 1.0 8 d .
P2 P 0.41988(7) 0.36797(7) 0.61011(3) 0.0214(3) Uani 1.0 8 d .
O1 O 0.4586(3) 0.3726(3) 0.75119(12) 0.0557(10) Uani 1.0 8 d .
O2 O 0.7513(3) 0.4389(3) 0.71139(11) 0.0478(9) Uani 1.0 8 d .
O3 O 0.7049(3) 0.4310(3) 0.57827(12) 0.0519(10) Uani 1.0 8 d .
O4 O 0.5097(3) 0.5985(3) 0.66881(13) 0.0581(11) Uani 1.0 8 d .
C1 C 0.5818(3) 0.1913(3) 0.58494(13) 0.0223(9) Uani 1.0 8 d .
C2 C 0.6480(3) 0.1284(3) 0.56850(14) 0.0280(10) Uani 1.0 8 d .
C3 C 0.6481(3) 0.0926(3) 0.52522(14) 0.0284(10) Uani 1.0 8 d .
C4 C 0.5759(3) 0.1180(3) 0.49735(14) 0.0259(9) Uani 1.0 8 d .
C5 C 0.5060(3) 0.1807(3) 0.51288(13) 0.0229(9) Uani 1.0 8 d .
C6 C 0.4352(3) 0.1957(3) 0.48009(13) 0.0244(9) Uani 1.0 8 d .
C7 C 0.3608(3) 0.2552(3) 0.48899(14) 0.0265(10) Uani 1.0 8 d .
C8 C 0.3612(3) 0.3007(3) 0.52987(13) 0.0232(9) Uani 1.0 8 d .
C9 C 0.4300(3) 0.2888(3) 0.56258(13) 0.0221(9) Uani 1.0 8 d .
C10 C 0.5061(3) 0.2226(3) 0.55532(13) 0.0206(9) Uani 1.0 8 d .
C11 C 0.5529(3) 0.0908(3) 0.45001(14) 0.0330(11) Uani 1.0 8 d .
C12 C 0.4578(3) 0.1405(3) 0.43918(15) 0.0345(11) Uani 1.0 8 d .
C13 C 0.4880(4) 0.1370(3) 0.66175(16) 0.0403(12) Uani 1.0 8 d .
C14 C 0.4406(4) 0.1564(4) 0.70604(19) 0.0596(15) Uani 1.0 8 d .
C15 C 0.5207(4) 0.0363(3) 0.65800(18) 0.0519(14) Uani 1.0 8 d .
C16 C 0.6997(3) 0.1724(4) 0.66500(15) 0.0407(12) Uani 1.0 8 d .
C17 C 0.7011(4) 0.1742(4) 0.71569(17) 0.0572(15) Uani 1.0 8 d .
C18 C 0.7858(3) 0.2251(4) 0.64664(18) 0.0510(15) Uani 1.0 8 d .
C19 C 0.3067(3) 0.3335(3) 0.63645(13) 0.0234(9) Uani 1.0 8 d .
C20 C 0.2699(3) 0.3869(3) 0.67113(13) 0.0293(10) Uani 1.0 8 d .
C21 C 0.1823(3) 0.3648(3) 0.69027(15) 0.0354(11) Uani 1.0 8 d .
C22 C 0.1311(4) 0.2891(4) 0.67626(16) 0.0416(12) Uani 1.0 8 d .
C23 C 0.1678(4) 0.2345(4) 0.64317(16) 0.0446(13) Uani 1.0 8 d .
C24 C 0.2546(3) 0.2569(3) 0.62315(15) 0.0349(11) Uani 1.0 8 d .
C25 C 0.3834(3) 0.4730(3) 0.58073(13) 0.0230(9) Uani 1.0 8 d .
C26 C 0.4531(3) 0.5206(3) 0.55687(15) 0.0327(11) Uani 1.0 8 d .
C27 C 0.4298(3) 0.5956(3) 0.53114(15) 0.0367(11) Uani 1.0 8 d .
C28 C 0.3348(3) 0.6234(3) 0.52745(14) 0.0316(10) Uani 1.0 8 d .
C29 C 0.2640(3) 0.5775(3) 0.55086(14) 0.0292(10) Uani 1.0 8 d .
C30 C 0.2880(3) 0.5034(3) 0.57756(14) 0.0258(10) Uani 1.0 8 d .
C31 C 0.4927(3) 0.3741(3) 0.71691(16) 0.0336(11) Uani 1.0 8 d .
C32 C 0.6827(4) 0.4167(3) 0.69315(15) 0.0346(11) Uani 1.0 8 d .
C33 C 0.6500(3) 0.4145(3) 0.60579(16) 0.0333(11) Uani 1.0 8 d .
C34 C 0.5305(3) 0.5218(4) 0.66425(17) 0.0378(12) Uani 1.0 8 d .
H2 H 0.6973 0.1078 0.5880 0.0335 Uiso 1.0 8 calc R
H3 H 0.6975 0.0517 0.5157 0.0341 Uiso 1.0 8 calc R
H7 H 0.3106 0.2652 0.4681 0.0318 Uiso 1.0 8 calc R
H8 H 0.3104 0.3430 0.5356 0.0278 Uiso 1.0 8 calc R
H11A H 0.5451 0.0232 0.4474 0.0396 Uiso 1.0 8 calc R
H11B H 0.6049 0.1109 0.4297 0.0396 Uiso 1.0 8 calc R
H12A H 0.4656 0.1813 0.4131 0.0413 Uiso 1.0 8 calc R
H12B H 0.4058 0.0955 0.4330 0.0413 Uiso 1.0 8 calc R
H13 H 0.4353 0.1439 0.6393 0.0483 Uiso 1.0 8 calc R
H14A H 0.4865 0.1437 0.7300 0.0716 Uiso 1.0 8 calc R
H14B H 0.3837 0.1168 0.7095 0.0716 Uiso 1.0 8 calc R
H14C H 0.4208 0.2212 0.7073 0.0716 Uiso 1.0 8 calc R
H15A H 0.4646 -0.0044 0.6609 0.0622 Uiso 1.0 8 calc R
H15B H 0.5672 0.0226 0.6816 0.0622 Uiso 1.0 8 calc R
H15C H 0.5512 0.0264 0.6291 0.0622 Uiso 1.0 8 calc R
H16 H 0.7047 0.1068 0.6551 0.0489 Uiso 1.0 8 calc R
H17A H 0.6709 0.2313 0.7262 0.0687 Uiso 1.0 8 calc R
H17B H 0.7681 0.1715 0.7261 0.0687 Uiso 1.0 8 calc R
H17C H 0.6653 0.1211 0.7272 0.0687 Uiso 1.0 8 calc R
H18A H 0.8457 0.1964 0.6570 0.0612 Uiso 1.0 8 calc R
H18B H 0.7832 0.2892 0.6569 0.0612 Uiso 1.0 8 calc R
H18C H 0.7839 0.2238 0.6142 0.0612 Uiso 1.0 8 calc R
H20 H 0.3053 0.4385 0.6816 0.0351 Uiso 1.0 8 calc R
H21 H 0.1572 0.4024 0.7133 0.0425 Uiso 1.0 8 calc R
H22 H 0.0707 0.2746 0.6894 0.0499 Uiso 1.0 8 calc R
H23 H 0.1335 0.1811 0.6340 0.0535 Uiso 1.0 8 calc R
H24 H 0.2788 0.2191 0.6000 0.0419 Uiso 1.0 8 calc R
H26 H 0.5184 0.5009 0.5584 0.0392 Uiso 1.0 8 calc R
H27 H 0.4791 0.6283 0.5159 0.0441 Uiso 1.0 8 calc R
H28 H 0.3182 0.6738 0.5089 0.0379 Uiso 1.0 8 calc R
H29 H 0.1986 0.5968 0.5487 0.0351 Uiso 1.0 8 calc R
H30 H 0.2389 0.4729 0.5939 0.0310 Uiso 1.0 8 calc R

loop_
_atom_site_aniso_label
_atom_site_aniso_U_11
_atom_site_aniso_U_22
_atom_site_aniso_U_33
_atom_site_aniso_U_12
_atom_site_aniso_U_13
_atom_site_aniso_U_23
Mo1 0.02276(18) 0.02351(19) 0.0274(3) 0.00085(14) -0.00334(15) -0.00138(16)
P1 0.0310(6) 0.0235(6) 0.0225(7) 0.0033(5) -0.0009(5) 0.0020(5)
P2 0.0206(5) 0.0212(6) 0.0223(6) -0.0003(4) 0.0006(4) -0.0001(5)
O1 0.048(2) 0.089(3) 0.029(3) 0.0102(19) 0.0054(17) -0.005(2)
O2 0.0374(19) 0.056(3) 0.050(3) -0.0096(16) -0.0177(17) 0.0049(18)
O3 0.0366(19) 0.067(3) 0.052(3) -0.0042(17) 0.0088(17) 0.0132(19)
O4 0.051(2) 0.032(2) 0.092(4) 0.0064(16) -0.0179(19) -0.012(2)
C1 0.025(2) 0.020(2) 0.022(3) -0.0014(16) -0.0003(17) 0.0013(17)
C2 0.025(2) 0.025(3) 0.033(3) 0.0045(17) -0.0023(18) 0.001(2)
C3 0.022(2) 0.029(3) 0.035(3) 0.0046(17) 0.0061(18) -0.005(2)
C4 0.030(3) 0.021(2) 0.027(3) -0.0027(18) 0.0039(18) -0.0010(18)
C5 0.022(2) 0.022(2) 0.024(3) -0.0017(16) 0.0018(17) 0.0035(18)
C6 0.025(2) 0.026(3) 0.023(3) -0.0027(17) 0.0028(17) -0.0024(18)
C7 0.022(2) 0.032(3) 0.025(3) -0.0013(18) -0.0027(17) 0.001(2)
C8 0.021(2) 0.024(3) 0.024(3) -0.0021(16) 0.0029(17) -0.0001(18)
C9 0.026(2) 0.020(2) 0.021(3) -0.0014(17) 0.0027(17) 0.0007(17)
C10 0.023(2) 0.019(2) 0.019(3) -0.0014(16) 0.0018(16) 0.0003(17)
C11 0.032(3) 0.035(3) 0.031(3) 0.0072(19) 0.0013(19) -0.007(2)
C12 0.033(3) 0.043(3) 0.027(3) 0.006(2) -0.0032(19) -0.007(2)
C13 0.061(3) 0.027(3) 0.032(3) -0.007(2) 0.014(3) -0.000(3)
C14 0.073(4) 0.047(3) 0.059(4) -0.009(3) 0.021(3) 0.003(3)
C15 0.088(4) 0.027(3) 0.041(4) -0.007(3) 0.014(3) 0.001(3)
C16 0.047(3) 0.040(3) 0.035(4) 0.018(3) -0.014(3) -0.006(3)
C17 0.076(4) 0.052(4) 0.044(4) 0.028(3) -0.025(3) -0.001(3)
C18 0.030(3) 0.068(4) 0.055(4) 0.017(3) -0.017(3) -0.018(3)
C19 0.022(2) 0.026(3) 0.022(3) -0.0004(17) 0.0018(17) 0.0010(18)
C20 0.032(3) 0.030(3) 0.025(3) 0.0026(19) -0.0017(17) 0.001(2)
C21 0.033(3) 0.048(3) 0.025(3) 0.006(2) 0.0038(19) 0.001(3)
C22 0.035(3) 0.053(3) 0.037(3) -0.008(3) 0.012(2) 0.006(3)
C23 0.041(3) 0.047(3) 0.046(4) -0.018(3) 0.013(3) -0.005(3)
C24 0.036(3) 0.035(3) 0.033(3) -0.010(2) 0.012(2) -0.003(3)
C25 0.025(3) 0.021(2) 0.023(3) -0.0009(16) -0.0016(17) -0.0021(18)
C26 0.023(3) 0.032(3) 0.043(3) 0.0028(18) 0.0021(19) 0.008(3)
C27 0.031(3) 0.036(3) 0.044(3) 0.000(2) 0.008(2) 0.014(3)
C28 0.036(3) 0.027(3) 0.032(3) 0.0062(19) -0.0007(19) 0.006(2)
C29 0.028(3) 0.024(3) 0.036(3) 0.0043(18) -0.0071(19) -0.006(2)
C30 0.023(2) 0.028(3) 0.027(3) -0.0020(17) -0.0013(17) -0.005(2)
C31 0.023(3) 0.042(3) 0.036(4) 0.0053(19) -0.007(2) -0.005(3)
C32 0.038(3) 0.035(3) 0.031(3) 0.003(2) -0.003(2) 0.003(2)
C33 0.028(3) 0.036(3) 0.036(3) 0.0012(19) -0.011(2) 0.003(3)
C34 0.028(3) 0.036(3) 0.049(4) -0.0033(19) -0.011(2) -0.006(3)

loop_
_atom_type_symbol
_atom_type_description
_atom_type_scat_dispersion_real
_atom_type_scat_dispersion_imag
_atom_type_scat_source
C C 0.0033 0.0016
;
International Tables for Crystallography
(1992, Vol. C, Tables 4.2.6.8 and 6.1.1.4)
;
H H 0.0000 0.0000
;
International Tables for Crystallography
(1992, Vol. C, Table 6.1.1.4)
;
Mo Mo -1.6832 0.6857
;
International Tables for Crystallography
(1992, Vol. C, Tables 4.2.6.8 and 6.1.1.4)
;
P P 0.1023 0.0942
;
International Tables for Crystallography
(1992, Vol. C, Tables 4.2.6.8 and 6.1.1.4)
;
O O 0.0106 0.0060
;
International Tables for Crystallography
(1992, Vol. C, Tables 4.2.6.8 and 6.1.1.4)
;

loop_
_geom_angle_atom_site_label_1
_geom_angle_atom_site_label_2
_geom_angle_atom_site_label_3
_geom_angle
_geom_angle_publ_flag
P1 Mo1 P2 82.19(4) yes
P1 Mo1 C31 94.94(13) yes
P1 Mo1 C32 100.46(13) yes
P1 Mo1 C33 88.32(13) yes
P1 Mo1 C34 171.97(13) yes
P2 Mo1 C31 96.20(12) yes
P2 Mo1 C32 175.11(13) yes
P2 Mo1 C33 92.34(13) yes
P2 Mo1 C34 89.79(14) yes
C31 Mo1 C32 87.70(18) yes
C31 Mo1 C33 171.21(18) yes
C31 Mo1 C34 85.44(19) yes
C32 Mo1 C33 83.67(18) yes
C32 Mo1 C34 87.57(18) yes
C33 Mo1 C34 92.48(19) yes
Mo1 P1 C1 112.66(13) yes
Mo1 P1 C13 120.27(15) yes
Mo1 P1 C16 114.04(15) yes
C1 P1 C13 96.68(19) yes
C1 P1 C16 105.00(19) yes
C13 P1 C16 106.0(2) yes
Mo1 P2 C9 118.41(13) yes
Mo1 P2 C19 117.95(13) yes
Mo1 P2 C25 113.19(13) yes
C9 P2 C19 103.50(18) yes
C9 P2 C25 99.35(18) yes
C19 P2 C25 101.63(17) yes
P1 C1 C2 119.2(3) yes
P1 C1 C10 122.7(3) yes
C2 C1 C10 117.6(4) yes
C1 C2 C3 125.2(4) yes
C2 C3 C4 118.4(4) yes
C3 C4 C5 118.3(4) yes
C3 C4 C11 132.0(4) yes
C5 C4 C11 109.7(4) yes
C4 C5 C6 110.1(4) yes
C4 C5 C10 125.2(4) yes
C6 C5 C10 124.7(4) yes
C5 C6 C7 118.8(4) yes
C5 C6 C12 110.5(4) yes
C7 C6 C12 130.7(4) yes
C6 C7 C8 117.8(4) yes
C7 C8 C9 125.0(4) yes
P2 C9 C8 115.2(3) yes
P2 C9 C10 126.0(3) yes
C8 C9 C10 118.6(4) yes
C1 C10 C5 115.1(4) yes
C1 C10 C9 130.0(4) yes
C5 C10 C9 114.9(4) yes
C4 C11 C12 105.0(4) yes
C6 C12 C11 104.7(4) yes
P1 C13 C14 116.0(4) yes
P1 C13 C15 112.6(4) yes
C14 C13 C15 111.7(4) yes
P1 C16 C17 110.1(4) yes
P1 C16 C18 111.4(4) yes
C17 C16 C18 110.2(4) yes
P2 C19 C20 119.2(3) yes
P2 C19 C24 122.7(3) yes
C20 C19 C24 118.1(4) yes
C19 C20 C21 120.4(4) yes
C20 C21 C22 120.6(5) yes
C21 C22 C23 119.6(5) yes
C22 C23 C24 120.2(5) yes
C19 C24 C23 121.0(4) yes
P2 C25 C26 118.2(3) yes
P2 C25 C30 123.8(3) yes
C26 C25 C30 117.7(4) yes
C25 C26 C27 121.5(4) yes
C26 C27 C28 120.0(4) yes
C27 C28 C29 119.7(4) yes
C28 C29 C30 120.1(4) yes
C25 C30 C29 120.8(4) yes
Mo1 C31 O1 172.9(4) yes
Mo1 C32 O2 174.1(4) yes
Mo1 C33 O3 174.4(4) yes
Mo1 C34 O4 178.2(5) yes
C1 C2 H2 117.416 no
C3 C2 H2 117.396 no
C2 C3 H3 120.788 no
C4 C3 H3 120.803 no
C6 C7 H7 121.082 no
C8 C7 H7 121.089 no
C7 C8 H8 117.489 no
C9 C8 H8 117.509 no
C4 C11 H11A 110.743 no
C4 C11 H11B 110.746 no
C12 C11 H11A 110.745 no
C12 C11 H11B 110.743 no
H11A C11 H11B 108.828 no
C6 C12 H12A 110.823 no
C6 C12 H12B 110.823 no
C11 C12 H12A 110.817 no
C11 C12 H12B 110.822 no
H12A C12 H12B 108.870 no
P1 C13 H13 105.153 no
C14 C13 H13 105.145 no
C15 C13 H13 105.144 no
C13 C14 H14A 109.472 no
C13 C14 H14B 109.471 no
C13 C14 H14C 109.474 no
H14A C14 H14B 109.469 no
H14A C14 H14C 109.474 no
H14B C14 H14C 109.466 no
C13 C15 H15A 109.471 no
C13 C15 H15B 109.480 no
C13 C15 H15C 109.469 no
H15A C15 H15B 109.470 no
H15A C15 H15C 109.470 no
H15B C15 H15C 109.467 no
P1 C16 H16 108.341 no
C17 C16 H16 108.352 no
C18 C16 H16 108.349 no
C16 C17 H17A 109.480 no
C16 C17 H17B 109.462 no
C16 C17 H17C 109.468 no
H17A C17 H17B 109.465 no
H17A C17 H17C 109.476 no
H17B C17 H17C 109.476 no
C16 C18 H18A 109.468 no
C16 C18 H18B 109.473 no
C16 C18 H18C 109.474 no
H18A C18 H18B 109.481 no
H18A C18 H18C 109.456 no
H18B C18 H18C 109.476 no
C19 C20 H20 119.803 no
C21 C20 H20 119.801 no
C20 C21 H21 119.687 no
C22 C21 H21 119.691 no
C21 C22 H22 120.179 no
C23 C22 H22 120.178 no
C22 C23 H23 119.883 no
C24 C23 H23 119.871 no
C19 C24 H24 119.507 no
C23 C24 H24 119.529 no
C25 C26 H26 119.231 no
C27 C26 H26 119.225 no
C26 C27 H27 119.990 no
C28 C27 H27 119.993 no
C27 C28 H28 120.164 no
C29 C28 H28 120.153 no
C28 C29 H29 119.947 no
C30 C29 H29 119.912 no
C25 C30 H30 119.590 no
C29 C30 H30 119.580 no

loop_
_geom_bond_atom_site_label_1
_geom_bond_atom_site_label_2
_geom_bond_distance
_geom_bond_publ_flag
Mo1 P1 2.5204(11) yes
Mo1 P2 2.4825(10) yes
Mo1 C31 2.040(5) yes
Mo1 C32 1.998(5) yes
Mo1 C33 2.014(5) yes
Mo1 C34 1.969(5) yes
P1 C1 1.836(4) yes
P1 C13 1.874(5) yes
P1 C16 1.855(5) yes
P2 C9 1.843(4) yes
P2 C19 1.827(4) yes
P2 C25 1.834(4) yes
O1 C31 1.137(6) yes
O2 C32 1.144(6) yes
O3 C33 1.152(6) yes
O4 C34 1.157(6) yes
C1 C2 1.386(6) yes
C1 C10 1.450(6) yes
C2 C3 1.406(6) yes
C3 C4 1.357(6) yes
C4 C5 1.409(6) yes
C4 C11 1.516(6) yes
C5 C6 1.410(6) yes
C5 C10 1.418(6) yes
C6 C7 1.370(6) yes
C6 C12 1.505(6) yes
C7 C8 1.399(6) yes
C8 C9 1.383(6) yes
C9 C10 1.443(5) yes
C11 C12 1.537(6) yes
C13 C14 1.516(8) yes
C13 C15 1.533(6) yes
C16 C17 1.530(7) yes
C16 C18 1.521(7) yes
C19 C20 1.398(6) yes
C19 C24 1.385(6) yes
C20 C21 1.381(6) yes
C21 C22 1.374(7) yes
C22 C23 1.372(7) yes
C23 C24 1.385(7) yes
C25 C26 1.388(6) yes
C25 C30 1.397(6) yes
C26 C27 1.375(6) yes
C27 C28 1.381(6) yes
C28 C29 1.379(6) yes
C29 C30 1.384(6) yes
C2 H2 0.950 no
C3 H3 0.950 no
C7 H7 0.950 no
C8 H8 0.950 no
C11 H11A 0.990 no
C11 H11B 0.990 no
C12 H12A 0.990 no
C12 H12B 0.990 no
C13 H13 1.000 no
C14 H14A 0.980 no
C14 H14B 0.980 no
C14 H14C 0.980 no
C15 H15A 0.980 no
C15 H15B 0.980 no
C15 H15C 0.980 no
C16 H16 1.000 no
C17 H17A 0.980 no
C17 H17B 0.980 no
C17 H17C 0.980 no
C18 H18A 0.980 no
C18 H18B 0.980 no
C18 H18C 0.980 no
C20 H20 0.950 no
C21 H21 0.950 no
C22 H22 0.950 no
C23 H23 0.950 no
C24 H24 0.950 no
C26 H26 0.950 no
C27 H27 0.950 no
C28 H28 0.950 no
C29 H29 0.950 no
C30 H30 0.950 no

loop_
_geom_contact_atom_site_label_1
_geom_contact_atom_site_label_2
_geom_contact_distance
_geom_contact_publ_flag
_geom_contact_site_symmetry_2
P1 C9 3.406(4) no .
P2 C1 3.489(4) no .
O1 C14 3.429(7) no .
O1 C20 3.566(6) no .
O1 C34 3.545(6) no .
O2 C33 3.501(6) no .
O2 C34 3.581(6) no .
O3 C32 3.487(6) no .
O4 C31 3.572(6) no .
C1 C4 2.851(6) no .
C1 C15 3.262(7) no .
C1 C18 3.419(6) no .
C1 C33 3.430(6) no .
C2 C5 2.695(6) no .
C2 C13 3.584(7) no .
C2 C15 3.492(7) no .
C2 C16 3.066(7) no .
C2 C18 3.343(7) no .
C3 C6 3.575(6) no .
C3 C10 2.872(6) no .
C4 C7 3.592(6) no .
C5 C8 2.704(6) no .
C6 C9 2.833(6) no .
C7 C10 2.878(6) no .
C8 C19 3.338(6) no .
C8 C24 3.242(6) no .
C8 C25 2.950(6) no .
C8 C26 3.530(6) no .
C8 C30 3.428(6) no .
C9 C24 3.075(6) no .
C9 C26 3.382(6) no .
C10 C13 3.454(7) no .
C13 C17 3.414(8) no .
C14 C31 3.256(7) no .
C15 C16 3.176(7) no .
C17 C32 3.591(7) no .
C18 C32 3.425(7) no .
C18 C33 3.550(7) no .
C19 C22 2.789(6) no .
C19 C30 3.050(6) no .
C19 C31 3.588(6) no .
C20 C23 2.756(7) no .
C20 C25 3.389(6) no .
C20 C30 3.302(6) no .
C20 C31 3.386(6) no .
C21 C24 2.750(7) no .
C25 C28 2.792(6) no .
C25 C34 3.318(6) no .
C26 C29 2.752(6) no .
C26 C33 3.462(6) no .
C26 C34 3.414(7) no .
C27 C30 2.758(6) no .
O1 O2 3.231(5) no 8_456
O1 C21 3.568(6) no 8_556
O1 C22 3.460(6) no 8_556
O2 O1 3.231(5) no 8_556
O2 C17 3.480(7) no 2_655
O2 C21 3.298(6) no 8_556
O3 C2 3.527(5) no 2_655
O3 C3 3.494(6) no 2_655
O3 C28 3.333(6) no 5_666
O4 C18 3.442(6) no 2_655
O4 C22 3.391(6) no 2_555
O4 C23 3.246(6) no 2_555
C2 O3 3.527(5) no 2_645
C3 O3 3.494(6) no 2_645
C6 C27 3.574(6) no 5_666
C7 C28 3.514(6) no 2_545
C17 O2 3.480(7) no 2_645
C18 O4 3.442(6) no 2_645
C21 O1 3.568(6) no 8_456
C21 O2 3.298(6) no 8_456
C21 C32 3.598(7) no 8_456
C22 O1 3.460(6) no 8_456
C22 O4 3.391(6) no 2_545
C23 O4 3.246(6) no 2_545
C24 C29 3.406(6) no 2_545
C26 C27 3.539(7) no 5_666
C27 C6 3.574(6) no 5_666
C27 C26 3.539(7) no 5_666
C28 O3 3.333(6) no 5_666
C28 C7 3.514(6) no 2_555
C29 C24 3.406(6) no 2_555
C32 C21 3.598(7) no 8_556
Mo1 H14C 3.4830 no .
Mo1 H17A 3.4306 no .
Mo1 H18B 3.3804 no .
Mo1 H26 3.4686 no .
P1 H2 2.8275 no .
P1 H14A 3.1255 no .
P1 H14C 2.9569 no .
P1 H15B 3.0912 no .
P1 H15C 2.8860 no .
P1 H17A 2.7586 no .
P1 H17C 3.1008 no .
P1 H18B 2.9596 no .
P1 H18C 2.9127 no .
P2 H8 2.7374 no .
P2 H13 3.3754 no .
P2 H20 2.8677 no .
P2 H24 2.9280 no .
P2 H26 2.8324 no .
P2 H30 2.9726 no .
O1 H14A 3.4044 no .
O1 H14C 2.6184 no .
O1 H20 3.1364 no .
O2 H17A 3.2421 no .
O2 H18B 2.7598 no .
O3 H18B 3.3225 no .
O3 H18C 3.3766 no .
O3 H26 2.8392 no .
C1 H3 3.3219 no .
C1 H13 2.6992 no .
C1 H15C 2.7722 no .
C1 H16 2.9802 no .
C1 H18C 2.9726 no .
C2 H15C 2.7081 no .
C2 H16 2.7464 no .
C2 H18C 2.7130 no .
C3 H11A 2.9260 no .
C3 H11B 2.9563 no .
C3 H15C 3.5432 no .
C4 H2 3.2154 no .
C4 H12A 3.1046 no .
C4 H12B 3.0719 no .
C5 H3 3.2467 no .
C5 H7 3.2636 no .
C5 H11A 3.0689 no .
C5 H11B 3.0340 no .
C5 H12A 3.0620 no .
C5 H12B 3.0457 no .
C6 H8 3.2185 no .
C6 H11A 3.0904 no .
C6 H11B 3.0578 no .
C7 H12A 2.9147 no .
C7 H12B 2.9349 no .
C7 H24 3.5752 no .
C8 H24 2.6791 no .
C8 H30 3.5846 no .
C9 H7 3.3140 no .
C9 H13 3.1295 no .
C9 H24 2.5840 no .
C9 H26 3.3142 no .
C10 H2 3.2803 no .
C10 H8 3.2793 no .
C10 H13 2.9493 no .
C10 H24 3.4246 no .
C11 H3 2.8745 no .
C12 H7 2.8614 no .
C13 H16 3.0391 no .
C13 H17A 3.4752 no .
C13 H17C 3.1592 no .
C14 H15A 2.7217 no .
C14 H15B 2.7181 no .
C14 H15C 3.3617 no .
C14 H17A 3.4252 no .
C14 H17C 3.2184 no .
C15 H2 3.3935 no .
C15 H14A 2.7148 no .
C15 H14B 2.7169 no .
C15 H14C 3.3651 no .
C15 H16 2.7471 no .
C15 H17C 3.1436 no .
C16 H2 2.5055 no .
C16 H14A 3.5688 no .
C16 H15B 2.8880 no .
C16 H15C 3.1449 no .
C17 H14A 3.0361 no .
C17 H15B 3.0560 no .
C17 H18A 2.6926 no .
C17 H18B 2.6876 no .
C17 H18C 3.3493 no .
C18 H2 2.7442 no .
C18 H17A 2.8826 no .
C18 H17B 2.5341 no .
C18 H17C 3.3122 no .
C19 H8 3.0480 no .
C19 H13 3.2788 no .
C19 H14C 3.1182 no .
C19 H21 3.2673 no .
C19 H23 3.2643 no .
C19 H30 2.5722 no .
C20 H14C 3.3669 no .
C20 H22 3.2509 no .
C20 H24 3.2483 no .
C20 H30 2.6779 no .
C21 H23 3.2324 no .
C21 H30 3.3956 no .
C22 H20 3.2475 no .
C22 H24 3.2435 no .
C23 H21 3.2312 no .
C24 H8 3.0235 no .
C24 H13 3.0314 no .
C24 H14C 3.4660 no .
C24 H20 3.2481 no .
C24 H22 3.2493 no .
C24 H30 3.2629 no .
C25 H8 2.5382 no .
C25 H20 3.2698 no .
C25 H27 3.2645 no .
C25 H29 3.2731 no .
C26 H8 3.3112 no .
C26 H28 3.2451 no .
C26 H30 3.2451 no .
C27 H29 3.2453 no .
C28 H26 3.2401 no .
C28 H30 3.2488 no .
C29 H8 3.4935 no .
C29 H27 3.2452 no .
C30 H8 2.6688 no .
C30 H20 3.2872 no .
C30 H26 3.2443 no .
C30 H28 3.2532 no .
C31 H14A 3.3667 no .
C31 H14C 2.4486 no .
C31 H17A 3.2348 no .
C31 H20 2.9578 no .
C32 H17A 2.8736 no .
C32 H18B 2.5603 no .
C33 H18B 3.0151 no .
C33 H18C 3.3400 no .
C33 H26 2.6342 no .
C34 H20 3.3865 no .
C34 H26 3.2152 no .
H2 H3 2.3294 no .
H2 H15B 3.5701 no .
H2 H15C 2.6502 no .
H2 H16 2.0264 no .
H2 H18A 3.1952 no .
H2 H18B 3.5587 no .
H2 H18C 2.2129 no .
H3 H11A 2.9785 no .
H3 H11B 3.0199 no .
H7 H8 2.3285 no .
H7 H12A 2.9729 no .
H7 H12B 2.9866 no .
H8 H24 2.6822 no .
H8 H30 2.7628 no .
H11A H12A 2.7466 no .
H11A H12B 2.2396 no .
H11B H12A 2.2395 no .
H11B H12B 2.7695 no .
H13 H14A 2.8258 no .
H13 H14B 2.2691 no .
H13 H14C 2.3462 no .
H13 H15A 2.2842 no .
H13 H15B 2.8384 no .
H13 H15C 2.3621 no .
H13 H24 2.7022 no .
H14A H15A 3.0086 no .
H14A H15B 2.5432 no .
H14A H17A 2.8553 no .
H14A H17C 2.4995 no .
H14B H15A 2.5494 no .
H14B H15B 3.0062 no .
H14C H17A 3.5143 no .
H15B H16 2.3997 no .
H15B H17C 2.4045 no .
H15C H16 2.5484 no .
H16 H17A 2.8442 no .
H16 H17B 2.5000 no .
H16 H17C 2.2527 no .
H16 H18A 2.3461 no .
H16 H18B 2.8610 no .
H16 H18C 2.3681 no .
H17A H18A 3.2375 no .
H17A H18B 2.7395 no .
H17B H18A 2.3748 no .
H17B H18B 2.7063 no .
H17B H18C 3.4698 no .
H17C H18A 3.4524 no .
H20 H21 2.3240 no .
H20 H30 2.8451 no .
H21 H22 2.3224 no .
H22 H23 2.3232 no .
H23 H24 2.3262 no .
H26 H27 2.3139 no .
H27 H28 2.3336 no .
H28 H29 2.3310 no .
H29 H30 2.3264 no .
O1 H15A 3.3690 no 7_656
O1 H15B 2.9968 no 7_656
O1 H21 2.9824 no 8_556
O1 H22 2.7649 no 8_556
O2 H15B 2.9331 no 2_655
O2 H16 3.0327 no 2_655
O2 H17B 3.4149 no 2_655
O2 H17C 2.9240 no 2_655
O2 H20 3.3152 no 8_556
O2 H21 2.6726 no 8_556
O3 H2 2.9159 no 2_655
O3 H3 2.9091 no 2_655
O3 H7 3.4931 no 6_556
O3 H12B 2.8281 no 6_556
O3 H28 3.0547 no 5_666
O4 H14A 3.1252 no 7_656
O4 H18A 2.4810 no 2_655
O4 H22 2.8557 no 2_555
O4 H23 2.5450 no 2_555
C2 H7 2.9454 no 6_556
C2 H11A 3.4962 no 5_656
C2 H12B 3.3331 no 5_656
C3 H7 3.0600 no 6_556
C3 H8 3.0482 no 6_556
C3 H11A 3.2658 no 5_656
C3 H12B 3.0985 no 5_656
C3 H28 3.5715 no 5_666
C4 H8 3.4429 no 6_556
C4 H11A 3.1274 no 5_656
C4 H28 3.3632 no 5_666
C5 H11A 3.2700 no 5_656
C5 H27 2.9109 no 5_666
C5 H28 3.2874 no 5_666
C5 H29 3.2685 no 2_545
C6 H27 2.8181 no 5_666
C6 H29 3.1272 no 2_545
C7 H18C 3.3056 no 6_456
C7 H27 2.7917 no 5_666
C7 H28 2.8117 no 2_545
C7 H29 3.0332 no 2_545
C8 H3 3.4091 no 6_456
C8 H27 2.8037 no 5_666
C8 H28 3.1571 no 2_545
C8 H29 3.1232 no 2_545
C9 H27 2.9400 no 5_666
C9 H29 3.3326 no 2_545
C10 H27 3.0562 no 5_666
C10 H28 3.4535 no 5_666
C10 H29 3.3786 no 2_545
C11 H15A 3.5835 no 5_656
C11 H15C 3.2669 no 5_656
C11 H29 3.3896 no 6_556
C11 H30 3.0417 no 6_556
C12 H15C 3.1815 no 5_656
C12 H18C 3.5027 no 6_456
C14 H17B 3.1540 no 8_456
C15 H11A 3.4210 no 5_656
C15 H12B 3.4974 no 5_656
C15 H21 3.5545 no 2_545
C17 H14B 3.4912 no 8_556
C18 H7 3.4828 no 6_556
C18 H12A 3.3616 no 6_556
C19 H11B 3.5281 no 6_456
C21 H15A 2.9194 no 2_555
C21 H17A 3.1827 no 8_456
C22 H11B 3.5304 no 6_456
C22 H12A 3.5664 no 6_456
C22 H15A 3.3087 no 2_555
C22 H17A 3.1095 no 8_456
C23 H11B 3.2595 no 6_456
C23 H12A 3.4959 no 6_456
C24 H11B 3.2435 no 6_456
C24 H29 3.2960 no 2_545
C25 H23 3.4275 no 2_555
C26 H23 3.5035 no 2_555
C26 H26 3.5137 no 5_666
C26 H27 3.2201 no 5_666
C27 H23 3.4553 no 2_555
C27 H26 3.1252 no 5_666
C28 H3 3.4304 no 6_456
C28 H7 3.3915 no 2_555
C28 H23 3.3511 no 2_555
C28 H24 3.0325 no 2_555
C29 H3 2.8987 no 6_456
C29 H11A 3.3660 no 6_456
C29 H11B 3.5601 no 6_456
C29 H23 3.2505 no 2_555
C29 H24 2.6016 no 2_555
C30 H3 3.1840 no 6_456
C30 H11A 3.4692 no 6_456
C30 H11B 3.0382 no 6_456
C30 H23 3.2747 no 2_555
C30 H24 3.3322 no 2_555
C31 H21 3.1288 no 8_556
C31 H22 3.3532 no 8_556
C32 H16 3.3710 no 2_655
C32 H21 2.8521 no 8_556
C33 H2 3.5537 no 2_655
C34 H18A 3.0657 no 2_655
C34 H23 3.3665 no 2_555
H2 O3 2.9159 no 2_645
H2 C33 3.5537 no 2_645
H2 H7 2.9545 no 6_556
H2 H12B 3.3373 no 5_656
H3 O3 2.9091 no 2_645
H3 C8 3.4091 no 6_556
H3 C28 3.4304 no 6_556
H3 C29 2.8987 no 6_556
H3 C30 3.1840 no 6_556
H3 H7 3.1225 no 6_556
H3 H8 2.6787 no 6_556
H3 H12B 3.0012 no 5_656
H3 H29 2.9019 no 6_556
H3 H30 3.3777 no 6_556
H7 O3 3.4931 no 6_456
H7 C2 2.9454 no 6_456
H7 C3 3.0600 no 6_456
H7 C18 3.4828 no 6_456
H7 C28 3.3915 no 2_545
H7 H2 2.9545 no 6_456
H7 H3 3.1225 no 6_456
H7 H18C 2.5160 no 6_456
H7 H27 3.3317 no 5_666
H7 H28 2.5416 no 2_545
H7 H29 3.4492 no 2_545
H8 C3 3.0482 no 6_456
H8 C4 3.4429 no 6_456
H8 H3 2.6787 no 6_456
H8 H11B 3.1048 no 6_456
H8 H27 3.3304 no 5_666
H8 H28 3.1374 no 2_545
H8 H29 3.5945 no 2_545
H11A C2 3.4962 no 5_656
H11A C3 3.2658 no 5_656
H11A C4 3.1274 no 5_656
H11A C5 3.2700 no 5_656
H11A C15 3.4210 no 5_656
H11A C29 3.3660 no 6_556
H11A C30 3.4692 no 6_556
H11A H11A 3.4764 no 5_656
H11A H13 3.5790 no 5_656
H11A H15A 3.2844 no 5_656
H11A H15C 2.7629 no 5_656
H11A H29 2.7513 no 6_556
H11A H30 2.9611 no 6_556
H11B C19 3.5281 no 6_556
H11B C22 3.5304 no 6_556
H11B C23 3.2595 no 6_556
H11B C24 3.2435 no 6_556
H11B C29 3.5601 no 6_556
H11B C30 3.0382 no 6_556
H11B H8 3.1048 no 6_556
H11B H15A 3.2860 no 5_656
H11B H15C 3.4346 no 5_656
H11B H23 3.5986 no 6_556
H11B H24 3.5610 no 6_556
H11B H29 3.3464 no 6_556
H11B H30 2.3308 no 6_556
H12A C18 3.3616 no 6_456
H12A C22 3.5664 no 6_556
H12A C23 3.4959 no 6_556
H12A H15A 3.5379 no 5_656
H12A H15C 3.2799 no 5_656
H12A H18A 3.2233 no 6_456
H12A H18B 3.3214 no 6_456
H12A H18C 2.9846 no 6_456
H12A H22 3.4795 no 6_556
H12A H23 3.3778 no 6_556
H12A H27 3.5783 no 5_666
H12B O3 2.8281 no 6_456
H12B C2 3.3331 no 5_656
H12B C3 3.0985 no 5_656
H12B C15 3.4974 no 5_656
H12B H2 3.3373 no 5_656
H12B H3 3.0012 no 5_656
H12B H15C 2.6439 no 5_656
H12B H18C 3.4267 no 6_456
H13 H11A 3.5790 no 5_656
H13 H29 3.3763 no 2_545
H14A O4 3.1252 no 7_646
H14A H17B 3.3275 no 8_456
H14A H22 3.2996 no 8_556
H14B C17 3.4912 no 8_456
H14B H17B 2.6403 no 8_456
H14B H17C 3.5788 no 8_456
H14B H21 3.1643 no 2_545
H14C H17B 3.0053 no 8_456
H15A O1 3.3690 no 7_646
H15A C11 3.5835 no 5_656
H15A C21 2.9194 no 2_545
H15A C22 3.3087 no 2_545
H15A H11A 3.2844 no 5_656
H15A H11B 3.2860 no 5_656
H15A H12A 3.5379 no 5_656
H15A H21 2.6789 no 2_545
H15A H22 3.3551 no 2_545
H15A H30 3.4849 no 2_545
H15B O1 2.9968 no 7_646
H15B O2 2.9331 no 2_645
H15C C11 3.2669 no 5_656
H15C C12 3.1815 no 5_656
H15C H11A 2.7629 no 5_656
H15C H11B 3.4346 no 5_656
H15C H12A 3.2799 no 5_656
H15C H12B 2.6439 no 5_656
H16 O2 3.0327 no 2_645
H16 C32 3.3710 no 2_645
H17A C21 3.1827 no 8_556
H17A C22 3.1095 no 8_556
H17A H21 3.0861 no 8_556
H17A H22 2.9675 no 8_556
H17B O2 3.4149 no 2_645
H17B C14 3.1540 no 8_556
H17B H14A 3.3275 no 8_556
H17B H14B 2.6403 no 8_556
H17B H14C 3.0053 no 8_556
H17C O2 2.9240 no 2_645
H17C H14B 3.5788 no 8_556
H18A O4 2.4810 no 2_645
H18A C34 3.0657 no 2_645
H18A H12A 3.2233 no 6_556
H18A H22 3.4575 no 1_655
H18B H12A 3.3214 no 6_556
H18C C7 3.3056 no 6_556
H18C C12 3.5027 no 6_556
H18C H7 2.5160 no 6_556
H18C H12A 2.9846 no 6_556
H18C H12B 3.4267 no 6_556
H20 O2 3.3152 no 8_456
H21 O1 2.9824 no 8_456
H21 O2 2.6726 no 8_456
H21 C15 3.5545 no 2_555
H21 C31 3.1288 no 8_456
H21 C32 2.8521 no 8_456
H21 H14B 3.1643 no 2_555
H21 H15A 2.6789 no 2_555
H21 H17A 3.0861 no 8_456
H22 O1 2.7649 no 8_456
H22 O4 2.8557 no 2_545
H22 C31 3.3532 no 8_456
H22 H12A 3.4795 no 6_456
H22 H14A 3.2996 no 8_456
H22 H15A 3.3551 no 2_555
H22 H17A 2.9675 no 8_456
H22 H18A 3.4575 no 1_455
H23 O4 2.5450 no 2_545
H23 C25 3.4275 no 2_545
H23 C26 3.5035 no 2_545
H23 C27 3.4553 no 2_545
H23 C28 3.3511 no 2_545
H23 C29 3.2505 no 2_545
H23 C30 3.2747 no 2_545
H23 C34 3.3665 no 2_545
H23 H11B 3.5986 no 6_456
H23 H12A 3.3778 no 6_456
H24 C28 3.0325 no 2_545
H24 C29 2.6016 no 2_545
H24 C30 3.3322 no 2_545
H24 H11B 3.5610 no 6_456
H24 H28 3.1303 no 2_545
H24 H29 2.3753 no 2_545
H24 H30 3.5853 no 2_545
H26 C26 3.5137 no 5_666
H26 C27 3.1252 no 5_666
H26 H26 3.5593 no 5_666
H26 H27 2.9213 no 5_666
H27 C5 2.9109 no 5_666
H27 C6 2.8181 no 5_666
H27 C7 2.7917 no 5_666
H27 C8 2.8037 no 5_666
H27 C9 2.9400 no 5_666
H27 C10 3.0562 no 5_666
H27 C26 3.2201 no 5_666
H27 H7 3.3317 no 5_666
H27 H8 3.3304 no 5_666
H27 H12A 3.5783 no 5_666
H27 H26 2.9213 no 5_666
H28 O3 3.0547 no 5_666
H28 C3 3.5715 no 5_666
H28 C4 3.3632 no 5_666
H28 C5 3.2874 no 5_666
H28 C7 2.8117 no 2_555
H28 C8 3.1571 no 2_555
H28 C10 3.4535 no 5_666
H28 H7 2.5416 no 2_555
H28 H8 3.1374 no 2_555
H28 H24 3.1303 no 2_555
H29 C5 3.2685 no 2_555
H29 C6 3.1272 no 2_555
H29 C7 3.0332 no 2_555
H29 C8 3.1232 no 2_555
H29 C9 3.3326 no 2_555
H29 C10 3.3786 no 2_555
H29 C11 3.3896 no 6_456
H29 C24 3.2960 no 2_555
H29 H3 2.9019 no 6_456
H29 H7 3.4492 no 2_555
H29 H8 3.5945 no 2_555
H29 H11A 2.7513 no 6_456
H29 H11B 3.3464 no 6_456
H29 H13 3.3763 no 2_555
H29 H24 2.3753 no 2_555
H30 C11 3.0417 no 6_456
H30 H3 3.3777 no 6_456
H30 H11A 2.9611 no 6_456
H30 H11B 2.3308 no 6_456
H30 H15A 3.4849 no 2_555
H30 H24 3.5853 no 2_555

loop_
_geom_torsion_atom_site_label_1
_geom_torsion_atom_site_label_2
_geom_torsion_atom_site_label_3
_geom_torsion_atom_site_label_4
_geom_torsion
_geom_torsion_publ_flag
P1 Mo1 P2 C9 -38.21(6) no
P1 Mo1 P2 C19 87.77(6) no
P1 Mo1 P2 C25 -153.84(5) no
P2 Mo1 P1 C1 52.24(5) no
P2 Mo1 P1 C13 -60.68(6) no
P2 Mo1 P1 C16 171.81(6) no
C31 Mo1 P1 C1 147.84(13) no
C31 Mo1 P1 C13 34.91(13) no
C31 Mo1 P1 C16 -92.60(13) no
C32 Mo1 P1 C1 -123.59(14) no
C32 Mo1 P1 C13 123.48(15) no
C32 Mo1 P1 C16 -4.03(15) no
C33 Mo1 P1 C1 -40.35(14) no
C33 Mo1 P1 C13 -153.27(14) no
C33 Mo1 P1 C16 79.22(14) no
C31 Mo1 P2 C9 -132.37(13) no
C31 Mo1 P2 C19 -6.39(14) no
C31 Mo1 P2 C25 112.00(13) no
C33 Mo1 P2 C9 49.77(13) no
C33 Mo1 P2 C19 175.75(13) no
C33 Mo1 P2 C25 -65.86(13) no
C34 Mo1 P2 C9 142.25(15) no
C34 Mo1 P2 C19 -91.77(15) no
C34 Mo1 P2 C25 26.62(15) no
Mo1 P1 C1 C2 137.3(2) no
Mo1 P1 C1 C10 -50.6(3) no
Mo1 P1 C13 C14 -39.5(4) no
Mo1 P1 C13 C15 -169.89(18) no
Mo1 P1 C16 C17 67.9(3) no
Mo1 P1 C16 C18 -54.7(3) no
C1 P1 C13 C14 -160.6(3) no
C1 P1 C13 C15 69.0(3) no
C13 P1 C1 C2 -95.9(3) no
C13 P1 C1 C10 76.2(3) no
C1 P1 C16 C17 -168.3(3) no
C1 P1 C16 C18 69.1(3) no
C16 P1 C1 C2 12.6(3) no
C16 P1 C1 C10 -175.2(3) no
C13 P1 C16 C17 -66.7(3) no
C13 P1 C16 C18 170.7(3) no
C16 P1 C13 C14 91.6(3) no
C16 P1 C13 C15 -38.8(4) no
Mo1 P2 C9 C8 -160.44(17) no
Mo1 P2 C9 C10 14.3(4) no
Mo1 P2 C19 C20 54.6(3) no
Mo1 P2 C19 C24 -126.2(3) no
Mo1 P2 C25 C26 51.4(3) no
Mo1 P2 C25 C30 -134.7(3) no
C9 P2 C19 C20 -172.4(3) no
C9 P2 C19 C24 6.8(4) no
C19 P2 C9 C8 66.9(3) no
C19 P2 C9 C10 -118.4(3) no
C9 P2 C25 C26 -75.1(3) no
C9 P2 C25 C30 98.8(3) no
C25 P2 C9 C8 -37.6(3) no
C25 P2 C9 C10 137.2(3) no
C19 P2 C25 C26 178.9(3) no
C19 P2 C25 C30 -7.2(4) no
C25 P2 C19 C20 -69.7(3) no
C25 P2 C19 C24 109.5(3) no
P1 C1 C2 C3 172.9(3) no
P1 C1 C10 C5 -169.1(3) no
P1 C1 C10 C9 9.8(6) no
C2 C1 C10 C5 3.1(5) no
C2 C1 C10 C9 -178.0(4) no
C10 C1 C2 C3 0.3(6) no
C1 C2 C3 C4 -2.9(6) no
C2 C3 C4 C5 1.7(6) no
C2 C3 C4 C11 -178.0(4) no
C3 C4 C5 C6 -177.6(3) no
C3 C4 C5 C10 2.0(6) no
C3 C4 C11 C12 176.9(4) no
C5 C4 C11 C12 -2.9(4) no
C11 C4 C5 C6 2.1(5) no
C11 C4 C5 C10 -178.2(3) no
C4 C5 C6 C7 -179.9(3) no
C4 C5 C6 C12 -0.5(5) no
C4 C5 C10 C1 -4.4(6) no
C4 C5 C10 C9 176.5(4) no
C6 C5 C10 C1 175.2(4) no
C6 C5 C10 C9 -3.9(6) no
C10 C5 C6 C7 0.4(6) no
C10 C5 C6 C12 179.9(3) no
C5 C6 C7 C8 2.3(6) no
C5 C6 C12 C11 -1.3(4) no
C7 C6 C12 C11 178.0(4) no
C12 C6 C7 C8 -177.0(4) no
C6 C7 C8 C9 -1.5(6) no
C7 C8 C9 P2 173.0(3) no
C7 C8 C9 C10 -2.1(6) no
P2 C9 C10 C1 11.0(6) no
P2 C9 C10 C5 -170.1(3) no
C8 C9 C10 C1 -174.4(4) no
C8 C9 C10 C5 4.5(5) no
C4 C11 C12 C6 2.5(4) no
P2 C19 C20 C21 177.0(3) no
P2 C19 C24 C23 -178.2(3) no
C20 C19 C24 C23 1.0(6) no
C24 C19 C20 C21 -2.2(6) no
C19 C20 C21 C22 1.5(6) no
C20 C21 C22 C23 0.5(7) no
C21 C22 C23 C24 -1.7(7) no
C22 C23 C24 C19 1.0(7) no
P2 C25 C26 C27 174.7(3) no
P2 C25 C30 C29 -172.8(3) no
C26 C25 C30 C29 1.1(6) no
C30 C25 C26 C27 0.4(6) no
C25 C26 C27 C28 -2.1(7) no
C26 C27 C28 C29 2.2(7) no
C27 C28 C29 C30 -0.6(6) no
C28 C29 C30 C25 -1.0(6) no
